data_2216121
loop_
_publ_author_name
'Akella Sivaramakrishna'
'Hong Su'
'John R. Moss'

_publ_section_title
;
 [1,2-Bis(diphenylphosphino)ethane]diiodidoplatinum(II) dichloromethane
 disolvate
;
_journal_coeditor_code SJ2365
_journal_issue 11
_journal_name_full 'Acta Crystallographica Section E'
_journal_page_first m2648
_journal_page_last m2648
_journal_paper_doi 10.1107/S1600536807046636
_journal_volume 63
_journal_year 2007
_chemical_formula_iupac '[Pt I2 (C26 H24 P2)], 2C H2 Cl2'
_chemical_formula_moiety 'C26 H24 I2 P2 Pt, 2(C H2 Cl2)'
_chemical_formula_sum 'C28 H28 Cl4 I2 P2 Pt'
_chemical_formula_weight 1017.13
_chemical_name_systematic
;
[1,2-Bis(diphenylphosphino)ethane]diiodidoplatinum(II) dichloromethane
disolvate
;
_space_group_IT_number 56
_symmetry_cell_setting orthorhombic
_symmetry_space_group_name_Hall '-P 2ab 2ac'
_symmetry_space_group_name_H-M 'P c c n'
_atom_sites_solution_hydrogens geom
_atom_sites_solution_primary direct
_atom_sites_solution_secondary difmap
_audit_creation_method SHELXL-97
_cell_angle_alpha 90.00
_cell_angle_beta 90.00
_cell_angle_gamma 90.00
_cell_formula_units_Z 4
_cell_length_a 12.7385(2)
_cell_length_b 15.6542(3)
_cell_length_c 16.7194(3)
_cell_measurement_reflns_used 67782
_cell_measurement_temperature 113(2)
_cell_measurement_theta_max 25.70
_cell_measurement_theta_min 2.76
_cell_volume 3334.03(10)
_computing_cell_refinement 'DENZO-SMN (Otwinowski & Minor, 1997)'
_computing_data_collection 'COLLECT (Nonius, 2000)'
_computing_data_reduction 'DENZO-SMN (Otwinowski & Minor, 1997)'
_computing_molecular_graphics 'X-SEED (Barbour, 2001)'
_computing_publication_material 'SHELXL97 (Sheldrick, 1997)'
_computing_structure_refinement 'SHELXL97 (Sheldrick, 1997)'
_computing_structure_solution 'SHELXS97 (Sheldrick, 1997)'
_diffrn_ambient_temperature 113(2)
_diffrn_measured_fraction_theta_full 0.994
_diffrn_measured_fraction_theta_max 0.994
_diffrn_measurement_device_type 'Nonius Kappa CCD'
_diffrn_measurement_method '1.2\% \f scans, and \w'
_diffrn_radiation_monochromator graphite
_diffrn_radiation_source 'fine-focus sealed tube'
_diffrn_radiation_type MoK\a
_diffrn_radiation_wavelength 0.71073
_diffrn_reflns_av_R_equivalents 0.0823
_diffrn_reflns_av_sigmaI/netI 0.0248
_diffrn_reflns_limit_h_max 15
_diffrn_reflns_limit_h_min -15
_diffrn_reflns_limit_k_max 19
_diffrn_reflns_limit_k_min -19
_diffrn_reflns_limit_l_max 20
_diffrn_reflns_limit_l_min -20
_diffrn_reflns_number 67782
_diffrn_reflns_theta_full 25.70
_diffrn_reflns_theta_max 25.70
_diffrn_reflns_theta_min 2.76
_exptl_absorpt_coefficient_mu 6.494
_exptl_absorpt_correction_T_max 0.7372
_exptl_absorpt_correction_T_min 0.6163
_exptl_absorpt_correction_type multi-scan
_exptl_absorpt_process_details '(SADABS; Sheldrick, 2001)'
_exptl_crystal_colour yellow
_exptl_crystal_density_diffrn 2.026
_exptl_crystal_density_method 'not measured'
_exptl_crystal_description needle
_exptl_crystal_F_000 1912
_exptl_crystal_size_max 0.09
_exptl_crystal_size_mid 0.08
_exptl_crystal_size_min 0.05
_refine_diff_density_max 2.045
_refine_diff_density_min -0.895
_refine_ls_extinction_method none
_refine_ls_goodness_of_fit_ref 1.116
_refine_ls_hydrogen_treatment constr
_refine_ls_matrix_type full
_refine_ls_number_parameters 168
_refine_ls_number_reflns 3156
_refine_ls_number_restraints 0
_refine_ls_restrained_S_all 1.116
_refine_ls_R_factor_all 0.0446
_refine_ls_R_factor_gt 0.0290
_refine_ls_shift/su_max 0.001
_refine_ls_shift/su_mean 0.000
_refine_ls_structure_factor_coef Fsqd
_refine_ls_weighting_details 'calc w=1/[\s^2^(Fo^2^)+(0.0323P)^2^+6.3267P] where P=(Fo^2^+2Fc^2^)/3'
_refine_ls_weighting_scheme calc
_refine_ls_wR_factor_gt 0.0621
_refine_ls_wR_factor_ref 0.0677
_reflns_number_gt 2527
_reflns_number_total 3156
_reflns_threshold_expression I>2\s(I)
_cod_data_source_file sj2365.cif
_cod_data_source_block I
_cod_database_code 2216121
_cod_database_fobs_code 2216121

loop_
_symmetry_equiv_pos_as_xyz
'x, y, z'
'-x+1/2, -y+1/2, z'
'x+1/2, -y, -z+1/2'
'-x, y+1/2, -z+1/2'
'-x, -y, -z'
'x-1/2, y-1/2, -z'
'-x-1/2, y, z-1/2'
'x, -y-1/2, z-1/2'

loop_
_atom_site_type_symbol
_atom_site_label
_atom_site_fract_x
_atom_site_fract_y
_atom_site_fract_z
_atom_site_U_iso_or_equiv
_atom_site_adp_type
_atom_site_calc_flag
_atom_site_refinement_flags
_atom_site_occupancy
Pt Pt1 0.7500 0.7500 0.212727(15) 0.02157(9) Uani d S 1
I I1 0.81688(3) 0.85922(2) 0.322442(19) 0.03005(11) Uani d . 1
Cl Cl1A 0.3632(2) 0.84723(12) 0.26536(13) 0.0849(7) Uani d . 1
Cl Cl2A 0.41394(18) 0.79969(12) 0.42948(12) 0.0718(6) Uani d . 1
P P1 0.69591(10) 0.66250(8) 0.11491(7) 0.0234(3) Uani d . 1
C C1 0.6997(4) 0.7235(3) 0.0217(3) 0.0259(11) Uani d . 1
H H1A 0.6991 0.6843 -0.0248 0.031 Uiso calc R 1
H H1B 0.6377 0.7614 0.0180 0.031 Uiso calc R 1
C C11 0.5636(4) 0.6218(3) 0.1242(3) 0.0263(11) Uani d . 1
C C12 0.5399(4) 0.5360(3) 0.1280(3) 0.0319(12) Uani d . 1
H H12 0.5945 0.4950 0.1229 0.038 Uiso calc R 1
C C13 0.4379(4) 0.5088(4) 0.1390(3) 0.0356(13) Uani d . 1
H H13 0.4231 0.4494 0.1416 0.043 Uiso calc R 1
C C14 0.3577(4) 0.5667(4) 0.1463(3) 0.0377(13) Uani d . 1
H H14 0.2877 0.5477 0.1546 0.045 Uiso calc R 1
C C15 0.3796(5) 0.6530(4) 0.1414(3) 0.0422(14) Uani d . 1
H H15 0.3243 0.6935 0.1454 0.051 Uiso calc R 1
C C16 0.4827(4) 0.6808(4) 0.1307(3) 0.0367(13) Uani d . 1
H H16 0.4975 0.7402 0.1278 0.044 Uiso calc R 1
C C21 0.7835(4) 0.5730(3) 0.0982(3) 0.0245(11) Uani d . 1
C C22 0.8669(4) 0.5580(4) 0.1500(3) 0.0363(13) Uani d . 1
H H22 0.8767 0.5937 0.1953 0.044 Uiso calc R 1
C C23 0.9358(5) 0.4916(4) 0.1358(3) 0.0424(15) Uani d . 1
H H23 0.9921 0.4812 0.1718 0.051 Uiso calc R 1
C C24 0.9230(5) 0.4405(4) 0.0696(3) 0.0385(14) Uani d . 1
H H24 0.9713 0.3956 0.0596 0.046 Uiso calc R 1
C C25 0.8405(4) 0.4540(4) 0.0178(3) 0.0394(14) Uani d . 1
H H25 0.8314 0.4178 -0.0273 0.047 Uiso calc R 1
C C26 0.7706(4) 0.5204(4) 0.0315(3) 0.0338(13) Uani d . 1
H H26 0.7142 0.5301 -0.0045 0.041 Uiso calc R 1
C C1A 0.4117(8) 0.7672(5) 0.3296(5) 0.089(3) Uani d . 1
H H1A1 0.3671 0.7156 0.3246 0.106 Uiso calc R 1
H H1A2 0.4837 0.7516 0.3128 0.106 Uiso calc R 1

loop_
_atom_site_aniso_label
_atom_site_aniso_U_11
_atom_site_aniso_U_22
_atom_site_aniso_U_33
_atom_site_aniso_U_12
_atom_site_aniso_U_13
_atom_site_aniso_U_23
Pt1 0.02113(14) 0.02447(15) 0.01910(14) -0.00048(12) 0.000 0.000
I1 0.03385(19) 0.03157(19) 0.02474(18) -0.00589(15) 0.00190(14) -0.00346(14)
Cl1A 0.1160(18) 0.0525(11) 0.0860(14) 0.0233(11) -0.0591(14) -0.0198(10)
Cl2A 0.0926(15) 0.0549(11) 0.0679(12) 0.0121(11) -0.0133(11) -0.0114(9)
P1 0.0227(7) 0.0264(7) 0.0211(6) 0.0015(5) -0.0011(5) 0.0007(5)
C1 0.028(3) 0.028(3) 0.022(2) 0.002(2) -0.003(2) -0.004(2)
C11 0.028(3) 0.032(3) 0.019(2) -0.001(2) -0.003(2) 0.002(2)
C12 0.032(3) 0.028(3) 0.036(3) 0.000(2) -0.002(2) 0.002(2)
C13 0.033(3) 0.035(3) 0.039(3) -0.009(3) 0.002(3) 0.002(3)
C14 0.033(3) 0.043(4) 0.037(3) -0.010(3) -0.005(2) -0.003(3)
C15 0.030(3) 0.050(4) 0.047(3) 0.004(3) 0.000(3) -0.009(3)
C16 0.027(3) 0.034(3) 0.049(3) -0.004(2) -0.001(3) -0.003(3)
C21 0.024(2) 0.020(2) 0.029(3) -0.004(2) 0.005(2) 0.001(2)
C22 0.035(3) 0.045(3) 0.029(3) 0.004(3) -0.003(2) -0.007(2)
C23 0.036(3) 0.050(4) 0.041(3) 0.016(3) -0.005(3) -0.003(3)
C24 0.040(3) 0.033(3) 0.043(3) 0.013(3) 0.004(3) -0.001(3)
C25 0.042(3) 0.036(3) 0.040(3) 0.006(3) 0.003(3) -0.009(3)
C26 0.034(3) 0.036(3) 0.032(3) 0.002(2) -0.005(2) -0.004(2)
C1A 0.116(8) 0.072(6) 0.078(6) 0.046(5) -0.045(6) -0.023(4)

loop_
_atom_type_symbol
_atom_type_description
_atom_type_scat_dispersion_real
_atom_type_scat_dispersion_imag
_atom_type_scat_source
C C 0.0033 0.0016 'International Tables Vol C Tables 4.2.6.8 and 6.1.1.4'
H H 0.0000 0.0000 'International Tables Vol C Tables 4.2.6.8 and 6.1.1.4'
P P 0.1023 0.0942 'International Tables Vol C Tables 4.2.6.8 and 6.1.1.4'
Pt Pt -1.7033 8.3905 'International Tables Vol C Tables 4.2.6.8 and 6.1.1.4'
Cl Cl 0.1484 0.1585 'International Tables Vol C Tables 4.2.6.8 and 6.1.1.4'
I I -0.4742 1.8119 'International Tables Vol C Tables 4.2.6.8 and 6.1.1.4'

loop_
_geom_angle_atom_site_label_1
_geom_angle_atom_site_label_2
_geom_angle_atom_site_label_3
_geom_angle_site_symmetry_1
_geom_angle_site_symmetry_3
_geom_angle
_geom_angle_publ_flag
P1 Pt1 P1 . 2_665 86.31(6) y
P1 Pt1 I1 . . 176.99(3) y
P1 Pt1 I1 2_665 . 90.69(3) y
P1 Pt1 I1 . 2_665 90.69(3) y
P1 Pt1 I1 2_665 2_665 176.99(3) ?
I1 Pt1 I1 . 2_665 92.321(16) ?
C11 P1 C21 . . 108.3(2) ?
C11 P1 C1 . . 106.4(2) ?
C21 P1 C1 . . 104.8(2) ?
C11 P1 Pt1 . . 116.04(16) ?
C21 P1 Pt1 . . 113.30(17) ?
C1 P1 Pt1 . . 107.13(17) ?
C1 C1 P1 2_665 . 107.8(3) ?
C1 C1 H1A 2_665 . 110.1 ?
P1 C1 H1A . . 110.1 ?
C1 C1 H1B 2_665 . 110.1 ?
P1 C1 H1B . . 110.1 ?
H1A C1 H1B . . 108.5 ?
C12 C11 C16 . . 118.8(5) ?
C12 C11 P1 . . 123.5(4) ?
C16 C11 P1 . . 117.7(4) ?
C11 C12 C13 . . 120.9(5) ?
C11 C12 H12 . . 119.6 ?
C13 C12 H12 . . 119.6 ?
C14 C13 C12 . . 120.7(5) ?
C14 C13 H13 . . 119.7 ?
C12 C13 H13 . . 119.7 ?
C13 C14 C15 . . 119.4(5) ?
C13 C14 H14 . . 120.3 ?
C15 C14 H14 . . 120.3 ?
C14 C15 C16 . . 120.2(6) ?
C14 C15 H15 . . 119.9 ?
C16 C15 H15 . . 119.9 ?
C11 C16 C15 . . 120.1(5) ?
C11 C16 H16 . . 120.0 ?
C15 C16 H16 . . 120.0 ?
C22 C21 C26 . . 119.2(5) ?
C22 C21 P1 . . 120.3(4) ?
C26 C21 P1 . . 120.4(4) ?
C23 C22 C21 . . 120.3(5) ?
C23 C22 H22 . . 119.8 ?
C21 C22 H22 . . 119.8 ?
C24 C23 C22 . . 120.1(5) ?
C24 C23 H23 . . 120.0 ?
C22 C23 H23 . . 120.0 ?
C23 C24 C25 . . 120.5(5) ?
C23 C24 H24 . . 119.7 ?
C25 C24 H24 . . 119.7 ?
C24 C25 C26 . . 119.9(5) ?
C24 C25 H25 . . 120.0 ?
C26 C25 H25 . . 120.0 ?
C25 C26 C21 . . 119.9(5) ?
C25 C26 H26 . . 120.0 ?
C21 C26 H26 . . 120.0 ?
Cl2A C1A Cl1A . . 112.4(4) ?
Cl2A C1A H1A1 . . 109.1 ?
Cl1A C1A H1A1 . . 109.1 ?
Cl2A C1A H1A2 . . 109.1 ?
Cl1A C1A H1A2 . . 109.1 ?
H1A1 C1A H1A2 . . 107.9 ?

loop_
_geom_bond_atom_site_label_1
_geom_bond_atom_site_label_2
_geom_bond_site_symmetry_2
_geom_bond_distance
_geom_bond_publ_flag
Pt1 P1 . 2.2418(13) y
Pt1 P1 2_665 2.2418(13) ?
Pt1 I1 . 2.6484(4) y
Pt1 I1 2_665 2.6484(4) ?
Cl1A C1A . 1.762(8) ?
Cl2A C1A . 1.747(8) ?
P1 C1 . 1.829(5) ?
P1 C11 . 1.808(5) ?
P1 C21 . 1.813(5) ?
C1 C1 2_665 1.526(10) ?
C1 H1A . 0.9900 ?
C1 H1B . 0.9900 ?
C11 C12 . 1.379(7) ?
C11 C16 . 1.389(7) ?
C12 C13 . 1.379(7) ?
C12 H12 . 0.9500 ?
C13 C14 . 1.372(8) ?
C13 H13 . 0.9500 ?
C14 C15 . 1.382(8) ?
C14 H14 . 0.9500 ?
C15 C16 . 1.395(8) ?
C15 H15 . 0.9500 ?
C16 H16 . 0.9500 ?
C21 C22 . 1.391(7) ?
C21 C26 . 1.396(7) ?
C22 C23 . 1.381(8) ?
C22 H22 . 0.9500 ?
C23 C24 . 1.374(8) ?
C23 H23 . 0.9500 ?
C24 C25 . 1.378(8) ?
C24 H24 . 0.9500 ?
C25 C26 . 1.388(7) ?
C25 H25 . 0.9500 ?
C26 H26 . 0.9500 ?
C1A H1A1 . 0.9900 ?
C1A H1A2 . 0.9900 ?

loop_
_geom_hbond_atom_site_label_D
_geom_hbond_atom_site_label_H
_geom_hbond_atom_site_label_A
_geom_hbond_site_symmetry_A
_geom_hbond_distance_DH
_geom_hbond_distance_HA
_geom_hbond_distance_DA
_geom_hbond_angle_DHA
_geom_hbond_publ_flag
C1 H1A I1 8_575 0.99 3.04 3.873(5) 142.5 y

loop_
_geom_torsion_atom_site_label_1
_geom_torsion_atom_site_label_2
_geom_torsion_atom_site_label_3
_geom_torsion_atom_site_label_4
_geom_torsion_site_symmetry_1
_geom_torsion_site_symmetry_4
_geom_torsion
P1 Pt1 P1 C11 2_665 . -131.36(19)
I1 Pt1 P1 C11 . . -128.4(6)
I1 Pt1 P1 C11 2_665 . 48.80(18)
P1 Pt1 P1 C21 2_665 . 102.38(18)
I1 Pt1 P1 C21 . . 105.3(6)
I1 Pt1 P1 C21 2_665 . -77.47(17)
P1 Pt1 P1 C1 2_665 . -12.74(17)
I1 Pt1 P1 C1 . . -9.8(7)
I1 Pt1 P1 C1 2_665 . 167.41(18)
C11 P1 C1 C1 . 2_665 166.3(4)
C21 P1 C1 C1 . 2_665 -79.1(4)
Pt1 P1 C1 C1 . 2_665 41.6(5)
C21 P1 C11 C12 . . 7.6(5)
C1 P1 C11 C12 . . 119.9(4)
Pt1 P1 C11 C12 . . -121.1(4)
C21 P1 C11 C16 . . -174.8(4)
C1 P1 C11 C16 . . -62.5(5)
Pt1 P1 C11 C16 . . 56.5(4)
C16 C11 C12 C13 . . -0.8(8)
P1 C11 C12 C13 . . 176.8(4)
C11 C12 C13 C14 . . 0.2(8)
C12 C13 C14 C15 . . 0.8(8)
C13 C14 C15 C16 . . -1.2(9)
C12 C11 C16 C15 . . 0.4(8)
P1 C11 C16 C15 . . -177.3(4)
C14 C15 C16 C11 . . 0.6(9)
C11 P1 C21 C22 . . -122.6(4)
C1 P1 C21 C22 . . 124.2(4)
Pt1 P1 C21 C22 . . 7.7(5)
C11 P1 C21 C26 . . 60.1(5)
C1 P1 C21 C26 . . -53.1(5)
Pt1 P1 C21 C26 . . -169.6(4)
C26 C21 C22 C23 . . -0.5(8)
P1 C21 C22 C23 . . -177.8(4)
C21 C22 C23 C24 . . 0.9(9)
C22 C23 C24 C25 . . -1.2(9)
C23 C24 C25 C26 . . 1.1(9)
C24 C25 C26 C21 . . -0.6(8)
C22 C21 C26 C25 . . 0.3(8)
P1 C21 C26 C25 . . 177.6(4)
